data_7036948
loop_
_publ_author_name
'Gao, Feng'
'Yang, Feng-Lei'
'Zhu, Guang-Zhou'
'Zhao, Yue'

_publ_section_title
;
 Syntheses, structures, and magnetic properties of homodinuclear
 lanthanide complexes based on dinucleating Schiff base ligands.
;
_journal_issue 46
_journal_name_full 'Dalton transactions (Cambridge, England : 2003)'
_journal_page_first 20232
_journal_page_last 20241
_journal_paper_doi 10.1039/c5dt03580e
_journal_volume 44
_journal_year 2015
_chemical_formula_moiety 'C74 H92 Cl4 Co2 Ho2 N4 O22 P6'
_chemical_formula_sum 'C74 H92 Cl4 Co2 Ho2 N4 O22 P6'
_chemical_formula_weight 2164.86
_chemical_name_systematic
; 
 ? 
;
_space_group_IT_number 2
_symmetry_cell_setting triclinic
_symmetry_space_group_name_Hall '-P 1'
_symmetry_space_group_name_H-M 'P -1'
_atom_sites_solution_hydrogens geom
_atom_sites_solution_primary direct
_atom_sites_solution_secondary difmap
_audit_creation_method SHELXL-97
_audit_update_record
;
2015-05-26 deposited with the CCDC.
2015-10-28 downloaded from the CCDC.
;
_cell_angle_alpha 68.1130(10)
_cell_angle_beta 83.2090(10)
_cell_angle_gamma 74.007(2)
_cell_formula_units_Z 2
_cell_length_a 17.0998(15)
_cell_length_b 18.3911(16)
_cell_length_c 18.8856(13)
_cell_measurement_reflns_used 6307
_cell_measurement_temperature 123(2)
_cell_measurement_theta_max 21.61
_cell_measurement_theta_min 2.32
_cell_volume 5297.0(8)
_computing_cell_refinement 'Bruker SMART'
_computing_data_collection 'Bruker SMART'
_computing_data_reduction 'Bruker SAINT'
_computing_molecular_graphics 'Bruker SHELXTL'
_computing_publication_material 'Bruker SHELXTL'
_computing_structure_refinement 'Bruker SHELXTL'
_computing_structure_solution 'Bruker SHELXTL'
_diffrn_ambient_temperature 123(2)
_diffrn_measured_fraction_theta_full 0.987
_diffrn_measured_fraction_theta_max 0.987
_diffrn_measurement_device_type 'Bruker Smart Apex CCD'
_diffrn_measurement_method 'phi and omega scans'
_diffrn_radiation_monochromator graphite
_diffrn_radiation_source 'sealed tube'
_diffrn_radiation_type MoK\a
_diffrn_radiation_wavelength 0.71073
_diffrn_reflns_av_R_equivalents 0.0301
_diffrn_reflns_av_sigmaI/netI 0.0539
_diffrn_reflns_limit_h_max 21
_diffrn_reflns_limit_h_min -20
_diffrn_reflns_limit_k_max 22
_diffrn_reflns_limit_k_min -17
_diffrn_reflns_limit_l_max 23
_diffrn_reflns_limit_l_min -16
_diffrn_reflns_number 31783
_diffrn_reflns_theta_full 26.00
_diffrn_reflns_theta_max 26.00
_diffrn_reflns_theta_min 1.23
_exptl_absorpt_coefficient_mu 2.035
_exptl_absorpt_correction_T_max 0.6864
_exptl_absorpt_correction_T_min 0.6197
_exptl_absorpt_correction_type multi-scan
_exptl_absorpt_process_details 'SADABS; Bruker, 2000'
_exptl_crystal_colour yellow
_exptl_crystal_density_diffrn 1.357
_exptl_crystal_density_method 'not measured'
_exptl_crystal_description block
_exptl_crystal_F_000 2172
_exptl_crystal_size_max 0.26
_exptl_crystal_size_mid 0.22
_exptl_crystal_size_min 0.20
_refine_diff_density_max 0.791
_refine_diff_density_min -0.529
_refine_diff_density_rms 0.133
_refine_ls_extinction_method none
_refine_ls_goodness_of_fit_ref 1.033
_refine_ls_hydrogen_treatment constr
_refine_ls_matrix_type full
_refine_ls_number_parameters 1027
_refine_ls_number_reflns 20561
_refine_ls_number_restraints 0
_refine_ls_restrained_S_all 1.033
_refine_ls_R_factor_all 0.0667
_refine_ls_R_factor_gt 0.0579
_refine_ls_shift/su_max 0.000
_refine_ls_shift/su_mean 0.000
_refine_ls_structure_factor_coef Fsqd
_refine_ls_weighting_details 'calc w=1/[\s^2^(Fo^2^)+(0.09P)^2^+1.99P] where P=(Fo^2^+2Fc^2^)/3'
_refine_ls_weighting_scheme calc
_refine_ls_wR_factor_gt 0.1562
_refine_ls_wR_factor_ref 0.1577
_reflns_number_gt 13725
_reflns_number_total 20561
_reflns_threshold_expression >2sigma(I)
_cod_data_source_file c5dt03580e2.cif
_cod_data_source_block 6
_cod_depositor_comments
;
The following automatic conversions were performed:

'_symmetry_cell_setting' value 'Triclinic' changed to 'triclinic'
according to
/usr/data/users/saulius/crontab/automatic-downloads/rss-feeds/RSC/lib/dictionaries/cif_core.dic
dictionary named 'cif_core.dic' version 2.4.2 from 2011-04-26.

Automatic conversion script
Id: cif_fix_values 3271 2015-04-21 07:52:19Z andrius 

 Adding full bibliography for 7036943--7036951.cif.
;
_cod_original_cell_volume 5297.0(7)
_cod_original_sg_symbol_H-M 'P-1   '
_cod_database_code 7036948

loop_
_symmetry_equiv_pos_as_xyz
'x, y, z'
'-x, -y, -z'

loop_
_atom_site_label
_atom_site_type_symbol
_atom_site_fract_x
_atom_site_fract_y
_atom_site_fract_z
_atom_site_U_iso_or_equiv
_atom_site_adp_type
_atom_site_occupancy
_atom_site_symmetry_multiplicity
_atom_site_calc_flag
_atom_site_refinement_flags
C1 C 0.6256(5) 1.0222(4) 0.0057(5) 0.082(2) Uani 1 1 d .
H1 H 0.5810 1.0077 -0.0097 0.099 Uiso 1 1 calc R
C2 C 0.6933(5) 1.0406(4) -0.0401(5) 0.086(2) Uani 1 1 d .
H2 H 0.7020 1.0462 -0.0939 0.104 Uiso 1 1 calc R
C3 C 0.7441(5) 1.0573(4) 0.0052(5) 0.089(2) Uani 1 1 d .
H3 H 0.7934 1.0768 -0.0118 0.107 Uiso 1 1 calc R
C4 C 0.7032(5) 1.0463(4) 0.0783(5) 0.085(2) Uani 1 1 d .
H4 H 0.7224 1.0531 0.1218 0.102 Uiso 1 1 calc R
C5 C 0.6335(5) 1.0237(4) 0.0769(5) 0.085(2) Uani 1 1 d .
H5 H 0.5957 1.0097 0.1201 0.102 Uiso 1 1 calc R
C6 C 1.0004(5) 0.8807(5) 0.0106(5) 0.086(2) Uani 1 1 d .
H6A H 1.0261 0.9066 -0.0374 0.103 Uiso 1 1 calc R
H6B H 1.0013 0.8271 0.0123 0.103 Uiso 1 1 calc R
C7 C 1.0540(5) 0.8695(5) 0.0728(5) 0.090(2) Uani 1 1 d .
H7A H 1.1081 0.8402 0.0648 0.135 Uiso 1 1 calc R
H7B H 1.0330 0.8397 0.1212 0.135 Uiso 1 1 calc R
H7C H 1.0553 0.9215 0.0724 0.135 Uiso 1 1 calc R
C8 C 0.8815(5) 0.8822(5) -0.1343(4) 0.084(2) Uani 1 1 d .
H8A H 0.8714 0.8290 -0.1189 0.101 Uiso 1 1 calc R
H8B H 0.9391 0.8751 -0.1285 0.101 Uiso 1 1 calc R
C9 C 0.8595(5) 0.9281(5) -0.2148(4) 0.093(2) Uani 1 1 d .
H9A H 0.8099 0.9187 -0.2244 0.139 Uiso 1 1 calc R
H9B H 0.9022 0.9107 -0.2472 0.139 Uiso 1 1 calc R
H9C H 0.8520 0.9848 -0.2253 0.139 Uiso 1 1 calc R
C10 C 0.8881(5) 0.8890(5) 0.2508(5) 0.086(2) Uani 1 1 d .
H10A H 0.9270 0.8404 0.2483 0.103 Uiso 1 1 calc R
H10B H 0.8550 0.8743 0.2968 0.103 Uiso 1 1 calc R
C11 C 0.9312(5) 0.9488(6) 0.2516(5) 0.107(3) Uani 1 1 d .
H11A H 0.9361 0.9855 0.2004 0.161 Uiso 1 1 calc R
H11B H 0.9845 0.9208 0.2722 0.161 Uiso 1 1 calc R
H11C H 0.9010 0.9786 0.2825 0.161 Uiso 1 1 calc R
C12 C 0.6987(5) 0.8171(5) 0.2800(5) 0.093(2) Uani 1 1 d .
H12A H 0.7465 0.7862 0.3110 0.112 Uiso 1 1 calc R
H12B H 0.6882 0.7842 0.2541 0.112 Uiso 1 1 calc R
C13 C 0.6288(4) 0.8330(5) 0.3305(5) 0.088(2) Uani 1 1 d .
H13A H 0.6328 0.8749 0.3475 0.133 Uiso 1 1 calc R
H13B H 0.6287 0.7845 0.3738 0.133 Uiso 1 1 calc R
H13C H 0.5793 0.8499 0.3030 0.133 Uiso 1 1 calc R
C14 C 0.6996(6) 0.7932(5) -0.0503(5) 0.098(3) Uani 1 1 d .
H14A H 0.7188 0.7444 -0.0067 0.117 Uiso 1 1 calc R
H14B H 0.7471 0.8067 -0.0804 0.117 Uiso 1 1 calc R
C15 C 0.6503(5) 0.7744(5) -0.0968(5) 0.100(3) Uani 1 1 d .
H15A H 0.6023 0.7619 -0.0685 0.151 Uiso 1 1 calc R
H15B H 0.6816 0.7287 -0.1095 0.151 Uiso 1 1 calc R
H15C H 0.6350 0.8203 -0.1428 0.151 Uiso 1 1 calc R
C16 C 0.5663(4) 0.7925(4) 0.1474(5) 0.082(2) Uani 1 1 d .
H16A H 0.6037 0.7624 0.1894 0.098 Uiso 1 1 calc R
H16B H 0.5650 0.7567 0.1209 0.098 Uiso 1 1 calc R
C17 C 0.4836(4) 0.8188(5) 0.1782(4) 0.0757(19) Uani 1 1 d .
H17A H 0.4694 0.8764 0.1650 0.114 Uiso 1 1 calc R
H17B H 0.4830 0.7929 0.2327 0.114 Uiso 1 1 calc R
H17C H 0.4450 0.8039 0.1567 0.114 Uiso 1 1 calc R
C18 C 0.3712(5) 0.9976(5) 0.5777(5) 0.085(2) Uani 1 1 d .
H18 H 0.3771 1.0195 0.5220 0.102 Uiso 1 1 calc R
C19 C 0.4350(6) 0.9616(4) 0.6300(5) 0.086(2) Uani 1 1 d .
H19 H 0.4933 0.9541 0.6174 0.103 Uiso 1 1 calc R
C20 C 0.3997(5) 0.9424(4) 0.7038(5) 0.082(2) Uani 1 1 d .
H20 H 0.4299 0.9170 0.7516 0.098 Uiso 1 1 calc R
C21 C 0.3152(5) 0.9630(4) 0.6983(5) 0.078(2) Uani 1 1 d .
H21 H 0.2756 0.9562 0.7408 0.094 Uiso 1 1 calc R
C22 C 0.2974(5) 0.9953(4) 0.6189(5) 0.086(2) Uani 1 1 d .
H22 H 0.2430 1.0167 0.5970 0.104 Uiso 1 1 calc R
C23 C 0.4049(5) 0.8426(5) 0.4297(5) 0.095(3) Uani 1 1 d .
H23A H 0.3652 0.8117 0.4360 0.114 Uiso 1 1 calc R
H23B H 0.4583 0.8050 0.4365 0.114 Uiso 1 1 calc R
C24 C 0.4005(5) 0.9000(6) 0.3527(5) 0.107(3) Uani 1 1 d .
H24A H 0.3456 0.9167 0.3353 0.160 Uiso 1 1 calc R
H24B H 0.4359 0.8754 0.3201 0.160 Uiso 1 1 calc R
H24C H 0.4170 0.9464 0.3514 0.160 Uiso 1 1 calc R
C25 C 0.1819(6) 0.8872(6) 0.5019(6) 0.106(3) Uani 1 1 d .
H25A H 0.1643 0.8535 0.5509 0.127 Uiso 1 1 calc R
H25B H 0.2005 0.8546 0.4701 0.127 Uiso 1 1 calc R
C26 C 0.1143(6) 0.9557(6) 0.4656(5) 0.118(3) Uani 1 1 d .
H26A H 0.1130 0.9997 0.4818 0.177 Uiso 1 1 calc R
H26B H 0.0641 0.9398 0.4800 0.177 Uiso 1 1 calc R
H26C H 0.1214 0.9726 0.4112 0.177 Uiso 1 1 calc R
C27 C 0.5066(6) 0.6801(6) 0.7879(5) 0.109(3) Uani 1 1 d .
H27A H 0.5367 0.6433 0.7626 0.131 Uiso 1 1 calc R
H27B H 0.4522 0.6718 0.7991 0.131 Uiso 1 1 calc R
C28 C 0.5469(5) 0.6593(5) 0.8607(5) 0.106(3) Uani 1 1 d .
H28A H 0.5739 0.7003 0.8562 0.159 Uiso 1 1 calc R
H28B H 0.5860 0.6080 0.8719 0.159 Uiso 1 1 calc R
H28C H 0.5067 0.6563 0.9011 0.159 Uiso 1 1 calc R
C29 C 0.5892(5) 0.7630(5) 0.5604(5) 0.104(3) Uani 1 1 d .
H29A H 0.5529 0.7736 0.5199 0.125 Uiso 1 1 calc R
H29B H 0.5947 0.7071 0.5938 0.125 Uiso 1 1 calc R
C30 C 0.6713(5) 0.7708(5) 0.5248(5) 0.095(2) Uani 1 1 d .
H30A H 0.6649 0.8190 0.4800 0.142 Uiso 1 1 calc R
H30B H 0.6971 0.7245 0.5109 0.142 Uiso 1 1 calc R
H30C H 0.7044 0.7740 0.5607 0.142 Uiso 1 1 calc R
C31 C 0.2761(6) 0.7513(6) 0.8715(5) 0.108(3) Uani 1 1 d .
H31A H 0.3209 0.7206 0.9062 0.129 Uiso 1 1 calc R
H31B H 0.2620 0.7147 0.8521 0.129 Uiso 1 1 calc R
C32 C 0.2057(5) 0.7832(7) 0.9138(6) 0.117(3) Uani 1 1 d .
H32A H 0.2242 0.7970 0.9520 0.176 Uiso 1 1 calc R
H32B H 0.1758 0.7429 0.9378 0.176 Uiso 1 1 calc R
H32C H 0.1710 0.8307 0.8791 0.176 Uiso 1 1 calc R
C33 C 0.1722(5) 0.7753(6) 0.7148(5) 0.095(2) Uani 1 1 d .
H33A H 0.1689 0.7435 0.7686 0.115 Uiso 1 1 calc R
H33B H 0.1908 0.7400 0.6854 0.115 Uiso 1 1 calc R
C34 C 0.0959(5) 0.8376(6) 0.6857(5) 0.105(3) Uani 1 1 d .
H34A H 0.0684 0.8551 0.7261 0.158 Uiso 1 1 calc R
H34B H 0.0614 0.8150 0.6678 0.158 Uiso 1 1 calc R
H34C H 0.1084 0.8829 0.6445 0.158 Uiso 1 1 calc R
C35 C 0.9609(4) 0.5742(4) 0.3061(3) 0.0589(14) Uani 1 1 d .
H35 H 0.9592 0.5458 0.3584 0.071 Uiso 1 1 calc R
C36 C 1.0397(4) 0.5754(4) 0.2701(4) 0.0641(16) Uani 1 1 d .
C37 C 1.1062(4) 0.5384(4) 0.3191(4) 0.0729(18) Uani 1 1 d .
H37 H 1.0976 0.5205 0.3717 0.088 Uiso 1 1 calc R
C38 C 1.1863(4) 0.5283(5) 0.2887(4) 0.079(2) Uani 1 1 d .
C39 C 1.1977(4) 0.5658(4) 0.2100(4) 0.0725(18) Uani 1 1 d .
H39 H 1.2504 0.5628 0.1900 0.087 Uiso 1 1 calc R
C40 C 1.1337(4) 0.6066(4) 0.1623(4) 0.0636(16) Uani 1 1 d .
H40 H 1.1434 0.6279 0.1100 0.076 Uiso 1 1 calc R
C41 C 1.0507(3) 0.6172(4) 0.1916(3) 0.0548(14) Uani 1 1 d .
C42 C 0.7534(4) 0.5487(4) 0.1807(4) 0.0614(15) Uani 1 1 d .
H42 H 0.7230 0.5156 0.2153 0.074 Uiso 1 1 calc R
C43 C 0.7683(4) 0.5426(3) 0.1017(3) 0.0561(14) Uani 1 1 d .
C44 C 0.7250(4) 0.4972(4) 0.0853(4) 0.0683(17) Uani 1 1 d .
H44 H 0.6932 0.4687 0.1231 0.082 Uiso 1 1 calc R
C45 C 0.7291(4) 0.4944(4) 0.0124(4) 0.0672(16) Uani 1 1 d .
C46 C 0.7765(4) 0.5370(4) -0.0441(4) 0.0715(17) Uani 1 1 d .
H46 H 0.7792 0.5351 -0.0929 0.086 Uiso 1 1 calc R
C47 C 0.8198(4) 0.5824(4) -0.0277(4) 0.0709(17) Uani 1 1 d .
H47 H 0.8515 0.6110 -0.0655 0.085 Uiso 1 1 calc R
C48 C 0.8157(4) 0.5853(4) 0.0452(3) 0.0612(15) Uani 1 1 d .
C49 C 0.8232(4) 0.6039(3) 0.3135(3) 0.0530(13) Uani 1 1 d .
C50 C 0.8068(3) 0.6097(3) 0.3870(3) 0.0536(13) Uani 1 1 d .
H50 H 0.8472 0.6165 0.4112 0.064 Uiso 1 1 calc R
C51 C 0.7312(3) 0.6056(3) 0.4240(3) 0.0555(14) Uani 1 1 d .
H51 H 0.7227 0.6073 0.4730 0.067 Uiso 1 1 calc R
C52 C 0.6706(3) 0.5993(4) 0.3884(3) 0.0569(14) Uani 1 1 d .
C53 C 0.6839(3) 0.5931(3) 0.3133(3) 0.0574(14) Uani 1 1 d .
H53 H 0.6418 0.5903 0.2881 0.069 Uiso 1 1 calc R
C54 C 0.7609(3) 0.5916(3) 0.2800(3) 0.0513(13) Uani 1 1 d .
C55 C 0.5875(4) 0.6047(4) 0.4260(4) 0.0599(15) Uani 1 1 d .
C56 C 0.5825(4) 0.5737(4) 0.5069(3) 0.0574(14) Uani 1 1 d .
H56 H 0.6293 0.5510 0.5360 0.069 Uiso 1 1 calc R
C57 C 0.5066(3) 0.5784(3) 0.5409(3) 0.0535(13) Uani 1 1 d .
C58 C 0.4368(3) 0.6119(3) 0.5001(3) 0.0556(14) Uani 1 1 d .
C59 C 0.4388(3) 0.6435(3) 0.4174(3) 0.0494(13) Uani 1 1 d .
H59 H 0.3915 0.6643 0.3891 0.059 Uiso 1 1 calc R
C60 C 0.5175(3) 0.6409(3) 0.3821(3) 0.0576(14) Uani 1 1 d .
H60 H 0.5222 0.6635 0.3292 0.069 Uiso 1 1 calc R
C61 C 0.2989(4) 0.6121(4) 0.5122(4) 0.0622(15) Uani 1 1 d .
H61 H 0.3049 0.6064 0.4648 0.075 Uiso 1 1 calc R
C62 C 0.2192(4) 0.6134(4) 0.5511(4) 0.0602(15) Uani 1 1 d .
C63 C 0.1598(4) 0.6115(3) 0.5082(4) 0.0603(15) Uani 1 1 d .
H63 H 0.1718 0.6087 0.4598 0.072 Uiso 1 1 calc R
C64 C 0.0844(4) 0.6138(4) 0.5389(4) 0.0687(17) Uani 1 1 d .
C65 C 0.0635(4) 0.6154(4) 0.6117(4) 0.0649(16) Uani 1 1 d .
H65 H 0.0104 0.6163 0.6302 0.078 Uiso 1 1 calc R
C66 C 0.1207(4) 0.6155(4) 0.6560(4) 0.0595(15) Uani 1 1 d .
H66 H 0.1074 0.6157 0.7051 0.071 Uiso 1 1 calc R
C67 C 0.2033(4) 0.6154(3) 0.6252(3) 0.0561(14) Uani 1 1 d .
C68 C 0.5468(4) 0.4905(4) 0.6649(4) 0.0615(15) Uani 1 1 d .
H68 H 0.5920 0.4684 0.6402 0.074 Uiso 1 1 calc R
C69 C 0.5416(2) 0.4529(2) 0.74808(16) 0.0601(15) Uani 1 1 d G
C70 C 0.6061(2) 0.3868(2) 0.7801(2) 0.0630(15) Uani 1 1 d G
H70 H 0.6477 0.3697 0.7490 0.076 Uiso 1 1 calc R
C71 C 0.6086(2) 0.3463(2) 0.8587(2) 0.0752(19) Uani 1 1 d G
C72 C 0.5465(3) 0.3718(2) 0.90522(16) 0.0687(17) Uani 1 1 d G
H72 H 0.5481 0.3447 0.9578 0.082 Uiso 1 1 calc R
C73 C 0.4819(2) 0.4379(2) 0.8732(2) 0.0651(16) Uani 1 1 d G
H73 H 0.4403 0.4549 0.9043 0.078 Uiso 1 1 calc R
C74 C 0.4794(2) 0.4784(2) 0.7946(2) 0.0570(14) Uani 1 1 d G
Cl1 Cl 1.26632(10) 0.47015(11) 0.34774(10) 0.0723(4) Uani 1 1 d .
Cl2 Cl 0.67424(11) 0.44118(11) -0.01057(10) 0.0779(5) Uani 1 1 d .
Cl3 Cl 0.00828(10) 0.60891(11) 0.48704(10) 0.0751(4) Uani 1 1 d .
Cl4 Cl 0.68937(11) 0.26288(11) 0.89899(10) 0.0789(5) Uani 1 1 d .
Co1 Co 0.73728(6) 0.94043(5) 0.05143(5) 0.0666(2) Uani 1 1 d .
Co2 Co 0.36655(6) 0.87999(6) 0.64296(6) 0.0780(3) Uani 1 1 d .
Ho1 Ho 0.860208(16) 0.691597(17) 0.135451(15) 0.05355(9) Uani 1 1 d .
Ho2 Ho 0.372662(19) 0.642560(19) 0.660134(18) 0.06538(11) Uani 1 1 d .
N1 N 0.8940(3) 0.6085(3) 0.2725(3) 0.0587(12) Uani 1 1 d .
N2 N 0.7778(3) 0.5931(3) 0.2032(3) 0.0557(12) Uani 1 1 d .
N3 N 0.3619(3) 0.6186(3) 0.5403(3) 0.0626(13) Uani 1 1 d .
N4 N 0.4913(3) 0.5545(3) 0.6216(3) 0.0648(13) Uani 1 1 d .
O1 O 0.9191(3) 0.9238(3) 0.0072(3) 0.0760(13) Uani 1 1 d .
O2 O 0.8376(3) 0.9216(3) -0.0892(3) 0.0783(13) Uani 1 1 d .
O3 O 0.8784(3) 0.7949(3) 0.0275(3) 0.0702(12) Uani 1 1 d .
O4 O 0.8374(3) 0.9267(3) 0.1844(3) 0.0728(12) Uani 1 1 d .
O5 O 0.7149(3) 0.8841(3) 0.2278(3) 0.0758(13) Uani 1 1 d .
O6 O 0.8362(3) 0.7911(3) 0.1882(3) 0.0673(11) Uani 1 1 d .
O7 O 0.6628(3) 0.8548(3) -0.0233(3) 0.0763(12) Uani 1 1 d .
O8 O 0.5949(2) 0.8588(2) 0.0968(2) 0.0646(11) Uani 1 1 d .
O9 O 0.7345(2) 0.7547(2) 0.0959(3) 0.0641(11) Uani 1 1 d .
O10 O 0.9909(2) 0.6549(3) 0.1446(2) 0.0633(11) Uani 1 1 d .
O11 O 0.8620(2) 0.6243(2) 0.0591(2) 0.0606(10) Uani 1 1 d .
O12 O 0.3915(3) 0.8752(3) 0.4869(3) 0.0892(15) Uani 1 1 d .
O13 O 0.2467(3) 0.9171(3) 0.5123(3) 0.0913(15) Uani 1 1 d .
O14 O 0.3230(3) 0.7663(3) 0.5715(3) 0.0739(12) Uani 1 1 d .
O15 O 0.5012(3) 0.7597(3) 0.7378(3) 0.0910(15) Uani 1 1 d .
O16 O 0.5504(3) 0.8129(3) 0.6031(3) 0.0920(16) Uani 1 1 d .
O17 O 0.4722(3) 0.7091(3) 0.6374(3) 0.0804(13) Uani 1 1 d .
O18 O 0.3017(3) 0.8130(3) 0.8098(3) 0.0811(13) Uani 1 1 d .
O19 O 0.2179(3) 0.8320(3) 0.6999(3) 0.0849(14) Uani 1 1 d .
O20 O 0.3258(3) 0.7143(3) 0.7375(2) 0.0693(12) Uani 1 1 d .
O21 O 0.2588(3) 0.6117(3) 0.6700(2) 0.0673(11) Uani 1 1 d .
O22 O 0.4157(2) 0.5379(2) 0.7639(2) 0.0614(10) Uani 1 1 d .
P1 P 0.84918(11) 0.88559(10) 0.00014(10) 0.0638(4) Uani 1 1 d .
P2 P 0.78572(12) 0.87698(11) 0.16399(11) 0.0705(5) Uani 1 1 d .
P3 P 0.68400(11) 0.84377(10) 0.06069(11) 0.0672(4) Uani 1 1 d .
P4 P 0.32612(13) 0.85170(12) 0.55560(12) 0.0791(5) Uani 1 1 d .
P5 P 0.47478(12) 0.78450(12) 0.65199(12) 0.0780(5) Uani 1 1 d .
P6 P 0.31076(11) 0.80239(12) 0.72850(11) 0.0714(5) Uani 1 1 d .

loop_
_atom_site_aniso_label
_atom_site_aniso_U_11
_atom_site_aniso_U_22
_atom_site_aniso_U_33
_atom_site_aniso_U_23
_atom_site_aniso_U_13
_atom_site_aniso_U_12
C1 0.076(5) 0.069(4) 0.094(6) -0.023(4) -0.004(4) -0.012(4)
C2 0.086(5) 0.067(4) 0.093(6) -0.010(4) -0.004(4) -0.023(4)
C3 0.103(6) 0.059(4) 0.114(6) -0.040(4) 0.012(5) -0.029(4)
C4 0.085(5) 0.059(4) 0.117(7) -0.043(4) 0.011(5) -0.017(4)
C5 0.082(5) 0.072(4) 0.107(6) -0.045(4) 0.014(4) -0.019(4)
C6 0.092(6) 0.093(5) 0.107(6) -0.064(5) 0.006(5) -0.039(4)
C7 0.081(5) 0.105(6) 0.109(6) -0.054(5) 0.007(4) -0.043(4)
C8 0.093(5) 0.094(5) 0.074(5) -0.042(4) 0.010(4) -0.023(4)
C9 0.114(6) 0.097(5) 0.064(5) -0.029(4) 0.016(4) -0.028(5)
C10 0.095(6) 0.094(5) 0.083(5) -0.043(4) 0.008(4) -0.033(4)
C11 0.090(6) 0.147(8) 0.131(8) -0.089(7) 0.024(5) -0.058(6)
C12 0.111(6) 0.085(5) 0.091(6) -0.042(5) 0.036(5) -0.038(5)
C13 0.066(4) 0.103(5) 0.088(5) -0.030(4) 0.008(4) -0.016(4)
C14 0.124(7) 0.081(5) 0.115(7) -0.061(5) 0.010(5) -0.035(5)
C15 0.094(6) 0.114(6) 0.128(7) -0.080(6) 0.033(5) -0.044(5)
C16 0.082(5) 0.079(4) 0.102(6) -0.047(4) 0.022(4) -0.039(4)
C17 0.072(4) 0.098(5) 0.073(4) -0.052(4) 0.005(3) -0.020(4)
C18 0.092(5) 0.081(5) 0.095(6) -0.038(4) 0.012(5) -0.037(4)
C19 0.100(6) 0.073(4) 0.097(6) -0.035(4) 0.015(5) -0.039(4)
C20 0.086(5) 0.083(5) 0.095(6) -0.044(4) 0.017(4) -0.040(4)
C21 0.079(5) 0.073(4) 0.098(6) -0.050(4) 0.001(4) -0.019(4)
C22 0.104(6) 0.073(4) 0.081(5) -0.030(4) 0.005(4) -0.019(4)
C23 0.105(6) 0.088(5) 0.098(6) -0.046(5) 0.040(5) -0.035(5)
C24 0.084(6) 0.139(8) 0.110(7) -0.055(6) 0.027(5) -0.042(5)
C25 0.095(6) 0.113(7) 0.120(8) -0.062(6) -0.003(5) -0.012(5)
C26 0.097(6) 0.160(9) 0.087(6) -0.055(6) -0.006(5) -0.001(6)
C27 0.103(7) 0.107(7) 0.101(7) -0.031(6) 0.012(5) -0.016(5)
C28 0.102(6) 0.100(6) 0.099(7) -0.025(5) 0.001(5) -0.017(5)
C29 0.103(6) 0.101(6) 0.119(7) -0.055(6) 0.038(5) -0.034(5)
C30 0.088(5) 0.112(6) 0.090(6) -0.049(5) 0.020(4) -0.026(5)
C31 0.112(7) 0.137(8) 0.070(5) -0.033(5) 0.023(5) -0.042(6)
C32 0.087(6) 0.159(9) 0.121(8) -0.062(7) 0.020(5) -0.047(6)
C33 0.093(6) 0.123(7) 0.098(6) -0.055(5) 0.015(5) -0.056(5)
C34 0.097(6) 0.128(7) 0.100(6) -0.049(6) 0.016(5) -0.040(6)
C35 0.063(4) 0.068(4) 0.051(3) -0.018(3) 0.000(3) -0.030(3)
C36 0.061(4) 0.080(4) 0.063(4) -0.034(3) 0.008(3) -0.028(3)
C37 0.067(4) 0.100(5) 0.070(4) -0.039(4) 0.011(3) -0.041(4)
C38 0.061(4) 0.109(5) 0.087(5) -0.039(4) 0.001(4) -0.049(4)
C39 0.055(4) 0.100(5) 0.080(5) -0.045(4) 0.007(3) -0.030(4)
C40 0.051(3) 0.085(4) 0.081(4) -0.050(4) 0.013(3) -0.035(3)
C41 0.046(3) 0.073(4) 0.066(4) -0.045(3) 0.011(3) -0.024(3)
C42 0.064(4) 0.067(4) 0.063(4) -0.032(3) 0.013(3) -0.024(3)
C43 0.060(3) 0.053(3) 0.057(4) -0.024(3) 0.009(3) -0.016(3)
C44 0.075(4) 0.074(4) 0.062(4) -0.026(3) 0.010(3) -0.030(3)
C45 0.066(4) 0.076(4) 0.054(4) -0.014(3) -0.008(3) -0.018(3)
C46 0.073(4) 0.091(5) 0.062(4) -0.035(4) 0.002(3) -0.028(4)
C47 0.069(4) 0.087(5) 0.066(4) -0.034(4) 0.005(3) -0.025(3)
C48 0.050(3) 0.084(4) 0.059(4) -0.034(3) 0.015(3) -0.027(3)
C49 0.062(3) 0.052(3) 0.047(3) -0.017(3) 0.007(3) -0.021(3)
C50 0.053(3) 0.051(3) 0.063(4) -0.027(3) 0.003(3) -0.015(2)
C51 0.047(3) 0.053(3) 0.060(4) -0.022(3) -0.002(3) -0.001(2)
C52 0.049(3) 0.062(3) 0.063(4) -0.029(3) 0.003(3) -0.010(3)
C53 0.050(3) 0.065(3) 0.060(4) -0.027(3) 0.004(3) -0.015(3)
C54 0.056(3) 0.041(3) 0.055(3) -0.015(2) 0.009(3) -0.016(2)
C55 0.055(3) 0.066(4) 0.064(4) -0.023(3) 0.010(3) -0.026(3)
C56 0.063(4) 0.064(3) 0.054(3) -0.030(3) -0.002(3) -0.018(3)
C57 0.059(3) 0.047(3) 0.052(3) -0.018(3) 0.009(3) -0.012(3)
C58 0.054(3) 0.048(3) 0.057(4) -0.017(3) 0.009(3) -0.007(2)
C59 0.050(3) 0.059(3) 0.062(3) -0.041(3) 0.008(3) -0.027(2)
C60 0.051(3) 0.064(3) 0.057(4) -0.022(3) 0.003(3) -0.012(3)
C61 0.054(3) 0.070(4) 0.071(4) -0.038(3) 0.007(3) -0.015(3)
C62 0.066(4) 0.061(3) 0.061(4) -0.024(3) 0.007(3) -0.027(3)
C63 0.068(4) 0.055(3) 0.055(4) -0.017(3) -0.002(3) -0.016(3)
C64 0.057(4) 0.069(4) 0.084(5) -0.035(4) 0.000(3) -0.011(3)
C65 0.058(4) 0.066(4) 0.074(4) -0.034(3) 0.001(3) -0.010(3)
C66 0.064(4) 0.067(4) 0.065(4) -0.038(3) 0.018(3) -0.032(3)
C67 0.060(3) 0.058(3) 0.065(4) -0.037(3) 0.012(3) -0.022(3)
C68 0.053(3) 0.078(4) 0.065(4) -0.036(3) 0.012(3) -0.026(3)
C69 0.063(4) 0.071(4) 0.059(4) -0.035(3) 0.007(3) -0.025(3)
C70 0.060(4) 0.072(4) 0.068(4) -0.037(3) -0.004(3) -0.016(3)
C71 0.061(4) 0.083(4) 0.072(5) -0.020(4) 0.004(3) -0.016(3)
C72 0.062(4) 0.083(4) 0.069(4) -0.034(4) 0.008(3) -0.026(3)
C73 0.068(4) 0.075(4) 0.061(4) -0.031(3) 0.010(3) -0.028(3)
C74 0.056(3) 0.054(3) 0.073(4) -0.037(3) 0.014(3) -0.020(3)
Cl1 0.0710(10) 0.0933(11) 0.0793(11) -0.0509(9) 0.0075(8) -0.0378(9)
Cl2 0.0703(10) 0.0935(12) 0.0706(11) -0.0236(9) -0.0003(8) -0.0300(9)
Cl3 0.0664(10) 0.0826(11) 0.0805(11) -0.0332(9) 0.0024(8) -0.0210(8)
Cl4 0.0712(10) 0.0854(11) 0.0769(11) -0.0299(9) 0.0038(9) -0.0156(9)
Co1 0.0716(5) 0.0615(5) 0.0736(6) -0.0291(4) 0.0072(4) -0.0238(4)
Co2 0.0850(7) 0.0765(6) 0.0843(7) -0.0414(5) 0.0234(5) -0.0313(5)
Ho1 0.04708(15) 0.06325(17) 0.05368(17) -0.02280(13) 0.00551(11) -0.01902(12)
Ho2 0.06589(19) 0.0731(2) 0.0664(2) -0.03455(16) 0.01793(15) -0.02619(15)
N1 0.054(3) 0.071(3) 0.058(3) -0.026(3) 0.006(2) -0.026(2)
N2 0.048(3) 0.062(3) 0.060(3) -0.022(2) 0.005(2) -0.020(2)
N3 0.067(3) 0.059(3) 0.062(3) -0.028(2) 0.017(3) -0.013(2)
N4 0.062(3) 0.065(3) 0.071(3) -0.026(3) 0.006(3) -0.024(3)
O1 0.076(3) 0.091(3) 0.078(3) -0.039(3) 0.023(2) -0.045(3)
O2 0.099(4) 0.078(3) 0.074(3) -0.039(3) 0.007(3) -0.035(3)
O3 0.072(3) 0.068(3) 0.070(3) -0.024(2) 0.015(2) -0.024(2)
O4 0.075(3) 0.067(3) 0.086(3) -0.034(2) -0.003(3) -0.023(2)
O5 0.070(3) 0.066(3) 0.072(3) -0.013(2) 0.011(2) -0.009(2)
O6 0.065(3) 0.070(3) 0.077(3) -0.034(2) -0.004(2) -0.021(2)
O7 0.088(3) 0.071(3) 0.078(3) -0.038(2) 0.002(2) -0.018(2)
O8 0.059(2) 0.069(3) 0.068(3) -0.023(2) -0.010(2) -0.017(2)
O9 0.054(2) 0.062(2) 0.085(3) -0.031(2) -0.007(2) -0.0209(19)
O10 0.044(2) 0.081(3) 0.071(3) -0.035(2) 0.012(2) -0.020(2)
O11 0.062(2) 0.072(3) 0.062(3) -0.034(2) 0.010(2) -0.029(2)
O12 0.098(4) 0.096(4) 0.097(4) -0.051(3) 0.023(3) -0.048(3)
O13 0.092(4) 0.080(3) 0.095(4) -0.034(3) 0.000(3) -0.008(3)
O14 0.090(3) 0.069(3) 0.071(3) -0.030(2) 0.005(2) -0.029(2)
O15 0.101(4) 0.086(3) 0.090(4) -0.032(3) 0.000(3) -0.030(3)
O16 0.075(3) 0.111(4) 0.113(4) -0.061(3) 0.032(3) -0.045(3)
O17 0.077(3) 0.087(3) 0.089(3) -0.041(3) 0.018(3) -0.034(3)
O18 0.100(4) 0.081(3) 0.078(3) -0.043(3) 0.011(3) -0.030(3)
O19 0.088(3) 0.103(4) 0.079(3) -0.041(3) 0.012(3) -0.041(3)
O20 0.078(3) 0.073(3) 0.072(3) -0.038(2) 0.017(2) -0.032(2)
O21 0.071(3) 0.080(3) 0.059(3) -0.033(2) 0.015(2) -0.027(2)
O22 0.066(3) 0.071(3) 0.068(3) -0.042(2) 0.011(2) -0.030(2)
P1 0.0772(11) 0.0641(9) 0.0671(10) -0.0356(8) 0.0077(8) -0.0306(8)
P2 0.0797(12) 0.0691(10) 0.0741(12) -0.0361(9) 0.0082(9) -0.0255(9)
P3 0.0721(11) 0.0634(10) 0.0746(11) -0.0310(9) 0.0076(9) -0.0247(8)
P4 0.0828(13) 0.0790(12) 0.0825(13) -0.0374(10) 0.0155(10) -0.0261(10)
P5 0.0758(12) 0.0823(12) 0.0896(14) -0.0416(11) 0.0159(10) -0.0332(10)
P6 0.0714(11) 0.0789(11) 0.0726(11) -0.0382(10) 0.0153(9) -0.0239(9)

loop_
_atom_type_symbol
_atom_type_description
_atom_type_scat_dispersion_real
_atom_type_scat_dispersion_imag
_atom_type_scat_source
C C 0.0033 0.0016 'International Tables Vol C Tables 4.2.6.8 and 6.1.1.4'
H H 0.0000 0.0000 'International Tables Vol C Tables 4.2.6.8 and 6.1.1.4'
N N 0.0061 0.0033 'International Tables Vol C Tables 4.2.6.8 and 6.1.1.4'
O O 0.0106 0.0060 'International Tables Vol C Tables 4.2.6.8 and 6.1.1.4'
P P 0.1023 0.0942 'International Tables Vol C Tables 4.2.6.8 and 6.1.1.4'
Cl Cl 0.1484 0.1585 'International Tables Vol C Tables 4.2.6.8 and 6.1.1.4'
Co Co 0.3494 0.9721 'International Tables Vol C Tables 4.2.6.8 and 6.1.1.4'
Ho Ho -0.2175 4.6783 'International Tables Vol C Tables 4.2.6.8 and 6.1.1.4'

loop_
_geom_angle_atom_site_label_1
_geom_angle_atom_site_label_2
_geom_angle_atom_site_label_3
_geom_angle
C5 C1 C2 109.6(8)
C5 C1 Co1 71.9(5)
C2 C1 Co1 66.8(4)
C5 C1 H1 125.2
C2 C1 H1 125.2
Co1 C1 H1 125.2
C1 C2 C3 106.8(8)
C1 C2 Co1 73.8(4)
C3 C2 Co1 69.0(4)
C1 C2 H2 126.5
C3 C2 H2 126.5
Co1 C2 H2 126.5
C4 C3 C2 105.8(7)
C4 C3 Co1 72.5(4)
C2 C3 Co1 69.2(4)
C4 C3 H3 127.0
C2 C3 H3 127.0
Co1 C3 H3 127.0
C5 C4 C3 108.4(8)
C5 C4 Co1 72.5(4)
C3 C4 Co1 66.7(4)
C5 C4 H4 125.8
C3 C4 H4 125.8
Co1 C4 H4 125.8
C4 C5 C1 109.4(8)
C4 C5 Co1 69.8(4)
C1 C5 Co1 70.3(4)
C4 C5 H5 125.3
C1 C5 H5 125.3
Co1 C5 H5 125.3
O1 C6 C7 121.3(6)
O1 C6 H6A 107.0
C7 C6 H6A 107.0
O1 C6 H6B 107.0
C7 C6 H6B 107.0
H6A C6 H6B 106.7
C6 C7 H7A 109.5
C6 C7 H7B 109.5
H7A C7 H7B 109.5
C6 C7 H7C 109.5
H7A C7 H7C 109.5
H7B C7 H7C 109.5
O2 C8 C9 110.4(7)
O2 C8 H8A 109.6
C9 C8 H8A 109.6
O2 C8 H8B 109.6
C9 C8 H8B 109.6
H8A C8 H8B 108.1
C8 C9 H9A 109.5
C8 C9 H9B 109.5
H9A C9 H9B 109.5
C8 C9 H9C 109.5
H9A C9 H9C 109.5
H9B C9 H9C 109.5
O4 C10 C11 107.3(7)
O4 C10 H10A 110.3
C11 C10 H10A 110.3
O4 C10 H10B 110.3
C11 C10 H10B 110.3
H10A C10 H10B 108.5
C10 C11 H11A 109.5
C10 C11 H11B 109.5
H11A C11 H11B 109.5
C10 C11 H11C 109.5
H11A C11 H11C 109.5
H11B C11 H11C 109.5
O5 C12 C13 113.8(7)
O5 C12 H12A 108.8
C13 C12 H12A 108.8
O5 C12 H12B 108.8
C13 C12 H12B 108.8
H12A C12 H12B 107.7
C12 C13 H13A 109.5
C12 C13 H13B 109.5
H13A C13 H13B 109.5
C12 C13 H13C 109.5
H13A C13 H13C 109.5
H13B C13 H13C 109.5
O7 C14 C15 117.4(8)
O7 C14 H14A 107.9
C15 C14 H14A 107.9
O7 C14 H14B 107.9
C15 C14 H14B 107.9
H14A C14 H14B 107.2
C14 C15 H15A 109.5
C14 C15 H15B 109.5
H15A C15 H15B 109.5
C14 C15 H15C 109.5
H15A C15 H15C 109.5
H15B C15 H15C 109.5
O8 C16 C17 111.9(6)
O8 C16 H16A 109.2
C17 C16 H16A 109.2
O8 C16 H16B 109.2
C17 C16 H16B 109.2
H16A C16 H16B 107.9
C16 C17 H17A 109.5
C16 C17 H17B 109.5
H17A C17 H17B 109.5
C16 C17 H17C 109.5
H17A C17 H17C 109.5
H17B C17 H17C 109.5
C22 C18 C19 108.2(8)
C22 C18 Co2 68.5(4)
C19 C18 Co2 70.4(4)
C22 C18 H18 125.9
C19 C18 H18 125.9
Co2 C18 H18 125.9
C18 C19 C20 107.4(8)
C18 C19 Co2 70.0(5)
C20 C19 Co2 71.7(4)
C18 C19 H19 126.3
C20 C19 H19 126.3
Co2 C19 H19 126.3
C21 C20 C19 109.3(8)
C21 C20 Co2 70.4(4)
C19 C20 Co2 69.0(4)
C21 C20 H20 125.3
C19 C20 H20 125.3
Co2 C20 H20 125.3
C20 C21 C22 106.9(7)
C20 C21 Co2 71.0(4)
C22 C21 Co2 67.1(4)
C20 C21 H21 126.6
C22 C21 H21 126.6
Co2 C21 H21 126.6
C18 C22 C21 108.1(8)
C18 C22 Co2 71.5(5)
C21 C22 Co2 72.6(4)
C18 C22 H22 125.9
C21 C22 H22 125.9
Co2 C22 H22 125.9
O12 C23 C24 115.7(7)
O12 C23 H23A 108.4
C24 C23 H23A 108.3
O12 C23 H23B 108.3
C24 C23 H23B 108.3
H23A C23 H23B 107.4
C23 C24 H24A 109.5
C23 C24 H24B 109.5
H24A C24 H24B 109.5
C23 C24 H24C 109.5
H24A C24 H24C 109.5
H24B C24 H24C 109.5
O13 C25 C26 109.0(8)
O13 C25 H25A 109.9
C26 C25 H25A 109.9
O13 C25 H25B 109.9
C26 C25 H25B 109.9
H25A C25 H25B 108.3
C25 C26 H26A 109.5
C25 C26 H26B 109.5
H26A C26 H26B 109.5
C25 C26 H26C 109.5
H26A C26 H26C 109.5
H26B C26 H26C 109.5
O15 C27 C28 114.0(9)
O15 C27 H27A 108.8
C28 C27 H27A 108.8
O15 C27 H27B 108.8
C28 C27 H27B 108.8
H27A C27 H27B 107.7
C27 C28 H28A 109.5
C27 C28 H28B 109.5
H28A C28 H28B 109.5
C27 C28 H28C 109.5
H28A C28 H28C 109.5
H28B C28 H28C 109.5
O16 C29 C30 118.3(7)
O16 C29 H29A 107.7
C30 C29 H29A 107.7
O16 C29 H29B 107.7
C30 C29 H29B 107.7
H29A C29 H29B 107.1
C29 C30 H30A 109.5
C29 C30 H30B 109.5
H30A C30 H30B 109.5
C29 C30 H30C 109.5
H30A C30 H30C 109.5
H30B C30 H30C 109.5
O18 C31 C32 112.8(8)
O18 C31 H31A 109.0
C32 C31 H31A 109.0
O18 C31 H31B 109.0
C32 C31 H31B 109.0
H31A C31 H31B 107.8
C31 C32 H32A 109.5
C31 C32 H32B 109.5
H32A C32 H32B 109.5
C31 C32 H32C 109.5
H32A C32 H32C 109.5
H32B C32 H32C 109.5
O19 C33 C34 93.9(7)
O19 C33 H33A 112.9
C34 C33 H33A 112.9
O19 C33 H33B 112.9
C34 C33 H33B 112.9
H33A C33 H33B 110.4
C33 C34 H34A 109.5
C33 C34 H34B 109.5
H34A C34 H34B 109.5
C33 C34 H34C 109.5
H34A C34 H34C 109.5
H34B C34 H34C 109.5
N1 C35 C36 125.1(6)
N1 C35 H35 117.4
C36 C35 H35 117.4
C37 C36 C41 120.7(6)
C37 C36 C35 115.9(6)
C41 C36 C35 123.2(6)
C36 C37 C38 120.1(6)
C36 C37 H37 119.9
C38 C37 H37 119.9
C39 C38 C37 118.5(7)
C39 C38 Cl1 121.7(5)
C37 C38 Cl1 119.8(6)
C40 C39 C38 121.7(6)
C40 C39 H39 119.2
C38 C39 H39 119.2
C39 C40 C41 121.1(6)
C39 C40 H40 119.5
C41 C40 H40 119.5
O10 C41 C36 123.0(5)
O10 C41 C40 119.7(5)
C36 C41 C40 116.7(6)
N2 C42 C43 126.3(6)
N2 C42 H42 116.9
C43 C42 H42 116.9
C44 C43 C48 120.0(6)
C44 C43 C42 116.1(5)
C48 C43 C42 123.6(6)
C45 C44 C43 120.0(6)
C45 C44 H44 120.0
C43 C44 H44 120.0
C44 C45 C46 120.0(6)
C44 C45 Cl2 121.2(5)
C46 C45 Cl2 118.8(5)
C47 C46 C45 120.0(6)
C47 C46 H46 120.0
C45 C46 H46 120.0
C46 C47 C48 120.0(6)
C46 C47 H47 120.0
C48 C47 H47 120.0
O11 C48 C47 117.5(5)
O11 C48 C43 122.4(6)
C47 C48 C43 120.0(6)
N1 C49 C54 116.9(5)
N1 C49 C50 126.0(5)
C54 C49 C50 117.2(5)
C51 C50 C49 121.6(6)
C51 C50 H50 119.2
C49 C50 H50 119.2
C52 C51 C50 119.9(6)
C52 C51 H51 120.0
C50 C51 H51 120.0
C51 C52 C53 120.8(5)
C51 C52 C55 118.4(5)
C53 C52 C55 120.6(5)
C54 C53 C52 118.2(6)
C54 C53 H53 120.9
C52 C53 H53 120.9
C53 C54 C49 121.9(5)
C53 C54 N2 122.1(5)
C49 C54 N2 114.9(5)
C60 C55 C56 121.2(5)
C60 C55 C52 120.6(5)
C56 C55 C52 118.2(6)
C57 C56 C55 118.0(6)
C57 C56 H56 121.0
C55 C56 H56 121.0
C58 C57 C56 122.7(5)
C58 C57 N4 112.5(5)
C56 C57 N4 124.7(6)
C57 C58 N3 118.4(5)
C57 C58 C59 121.3(5)
N3 C58 C59 120.2(5)
C60 C59 C58 116.0(5)
C60 C59 H59 122.0
C58 C59 H59 122.0
C55 C60 C59 120.6(5)
C55 C60 H60 119.7
C59 C60 H60 119.7
N3 C61 C62 123.8(6)
N3 C61 H61 118.1
C62 C61 H61 118.1
C63 C62 C67 122.2(6)
C63 C62 C61 113.7(6)
C67 C62 C61 124.1(6)
C64 C63 C62 117.9(6)
C64 C63 H63 121.1
C62 C63 H63 121.1
C63 C64 C65 123.7(7)
C63 C64 Cl3 119.1(5)
C65 C64 Cl3 117.1(5)
C66 C65 C64 119.9(6)
C66 C65 H65 120.0
C64 C65 H65 120.0
C65 C66 C67 119.1(6)
C65 C66 H66 120.4
C67 C66 H66 120.4
O21 C67 C62 124.4(5)
O21 C67 C66 118.3(5)
C62 C67 C66 117.1(6)
N4 C68 C69 125.1(5)
N4 C68 H68 117.4
C69 C68 H68 117.4
C70 C69 C74 120.0
C70 C69 C68 114.5(3)
C74 C69 C68 125.5(3)
C71 C70 C69 120.0
C71 C70 H70 120.0
C69 C70 H70 120.0
C70 C71 C72 120.0
C70 C71 Cl4 120.0(2)
C72 C71 Cl4 120.0(2)
C71 C72 C73 120.0
C71 C72 H72 120.0
C73 C72 H72 120.0
C74 C73 C72 120.0
C74 C73 H73 120.0
C72 C73 H73 120.0
O22 C74 C73 119.9(3)
O22 C74 C69 120.0(3)
C73 C74 C69 120.0
C3 Co1 C2 41.9(3)
C3 Co1 C4 40.7(3)
C2 Co1 C4 67.7(4)
C3 Co1 C1 66.9(3)
C2 Co1 C1 39.4(3)
C4 Co1 C1 64.2(3)
C3 Co1 C5 66.4(3)
C2 Co1 C5 65.9(3)
C4 Co1 C5 37.8(3)
C1 Co1 C5 37.8(3)
C3 Co1 P2 114.3(3)
C2 Co1 P2 154.6(3)
C4 Co1 P2 87.7(3)
C1 Co1 P2 135.0(2)
C5 Co1 P2 98.9(2)
C3 Co1 P3 152.1(3)
C2 Co1 P3 110.8(2)
C4 Co1 P3 137.1(2)
C1 Co1 P3 87.5(2)
C5 Co1 P3 100.5(2)
P2 Co1 P3 91.46(8)
C3 Co1 P1 98.5(2)
C2 Co1 P1 99.8(2)
C4 Co1 P1 131.9(2)
C1 Co1 P1 133.4(2)
C5 Co1 P1 164.1(2)
P2 Co1 P1 91.63(8)
P3 Co1 P1 91.01(7)
C22 Co2 P6 109.3(2)
C22 Co2 C18 40.0(3)
P6 Co2 C18 148.8(2)
C22 Co2 C19 67.3(3)
P6 Co2 C19 139.1(2)
C18 Co2 C19 39.6(3)
C22 Co2 C21 40.3(3)
P6 Co2 C21 85.1(2)
C18 Co2 C21 66.6(3)
C19 Co2 C21 66.4(3)
C22 Co2 C20 66.3(3)
P6 Co2 C20 100.5(2)
C18 Co2 C20 65.7(3)
C19 Co2 C20 39.3(3)
C21 Co2 C20 38.7(3)
C22 Co2 P4 99.5(3)
P6 Co2 P4 93.07(9)
C18 Co2 P4 97.4(3)
C19 Co2 P4 127.8(2)
C21 Co2 P4 134.1(2)
C20 Co2 P4 163.0(2)
C22 Co2 P5 157.6(3)
P6 Co2 P5 90.83(8)
C18 Co2 P5 118.5(2)
C19 Co2 P5 91.1(2)
C21 Co2 P5 137.0(2)
C20 Co2 P5 101.2(2)
P4 Co2 P5 88.82(9)
O10 Ho1 O9 163.90(16)
O10 Ho1 O11 92.54(16)
O9 Ho1 O11 85.27(15)
O10 Ho1 O3 86.80(16)
O9 Ho1 O3 77.14(16)
O11 Ho1 O3 85.83(16)
O10 Ho1 O6 97.54(15)
O9 Ho1 O6 81.56(15)
O11 Ho1 O6 163.89(15)
O3 Ho1 O6 82.23(16)
O10 Ho1 N2 120.16(16)
O9 Ho1 N2 74.66(15)
O11 Ho1 N2 74.75(15)
O3 Ho1 N2 146.78(17)
O6 Ho1 N2 110.29(16)
O10 Ho1 N1 72.02(16)
O9 Ho1 N1 123.10(16)
O11 Ho1 N1 116.68(16)
O3 Ho1 N1 149.01(17)
O6 Ho1 N1 78.57(16)
N2 Ho1 N1 63.78(16)
O21 Ho2 O22 90.52(16)
O21 Ho2 O20 90.82(16)
O22 Ho2 O20 86.73(15)
O21 Ho2 O14 91.88(17)
O22 Ho2 O14 166.91(15)
O20 Ho2 O14 80.37(16)
O21 Ho2 O17 164.82(18)
O22 Ho2 O17 101.98(17)
O20 Ho2 O17 81.45(16)
O14 Ho2 O17 74.02(18)
O21 Ho2 N4 116.80(16)
O22 Ho2 N4 73.50(16)
O20 Ho2 N4 145.47(18)
O14 Ho2 N4 116.52(17)
O17 Ho2 N4 75.54(17)
O21 Ho2 N3 74.66(16)
O22 Ho2 N3 118.88(15)
O20 Ho2 N3 149.97(17)
O14 Ho2 N3 74.13(16)
O17 Ho2 N3 105.94(17)
N4 Ho2 N3 62.94(18)
C35 N1 C49 119.4(5)
C35 N1 Ho1 132.0(4)
C49 N1 Ho1 108.6(4)
C42 N2 C54 120.6(5)
C42 N2 Ho1 129.8(4)
C54 N2 Ho1 109.6(3)
C61 N3 C58 119.0(5)
C61 N3 Ho2 129.5(4)
C58 N3 Ho2 111.5(4)
C68 N4 C57 115.5(5)
C68 N4 Ho2 129.6(4)
C57 N4 Ho2 114.8(4)
C6 O1 P1 120.8(4)
C8 O2 P1 121.0(5)
P1 O3 Ho1 135.1(3)
C10 O4 P2 120.3(4)
C12 O5 P2 119.9(4)
P2 O6 Ho1 133.0(3)
C14 O7 P3 118.0(5)
C16 O8 P3 119.7(4)
P3 O9 Ho1 136.9(2)
C41 O10 Ho1 144.6(4)
C48 O11 Ho1 137.7(3)
C23 O12 P4 121.5(5)
C25 O13 P4 117.5(5)
P4 O14 Ho2 136.9(3)
C27 O15 P5 118.7(6)
C29 O16 P5 112.3(5)
P5 O17 Ho2 131.1(3)
C31 O18 P6 116.0(5)
C33 O19 P6 119.8(5)
P6 O20 Ho2 134.9(3)
C67 O21 Ho2 138.7(4)
C74 O22 Ho2 143.6(3)
O3 P1 O2 110.4(3)
O3 P1 O1 110.3(3)
O2 P1 O1 100.7(3)
O3 P1 Co1 118.67(18)
O2 P1 Co1 107.2(2)
O1 P1 Co1 108.00(19)
O6 P2 O4 105.9(3)
O6 P2 O5 108.5(3)
O4 P2 O5 95.8(3)
O6 P2 Co1 122.0(2)
O4 P2 Co1 111.0(2)
O5 P2 Co1 110.52(19)
O9 P3 O8 112.9(2)
O9 P3 O7 105.4(2)
O8 P3 O7 100.0(3)
O9 P3 Co1 119.09(18)
O8 P3 Co1 109.69(18)
O7 P3 Co1 107.72(19)
O14 P4 O13 112.4(3)
O14 P4 O12 108.3(3)
O13 P4 O12 97.6(3)
O14 P4 Co2 119.1(2)
O13 P4 Co2 113.6(2)
O12 P4 Co2 102.9(2)
O17 P5 O16 105.3(3)
O17 P5 O15 109.5(3)
O16 P5 O15 103.2(3)
O17 P5 Co2 120.4(2)
O16 P5 Co2 114.6(2)
O15 P5 Co2 102.4(2)
O20 P6 O18 111.3(3)
O20 P6 O19 97.6(3)
O18 P6 O19 103.2(3)
O20 P6 Co2 121.55(19)
O18 P6 Co2 116.2(2)
O19 P6 Co2 102.5(2)

loop_
_geom_bond_atom_site_label_1
_geom_bond_atom_site_label_2
_geom_bond_distance
C1 C5 1.378(11)
C1 C2 1.401(10)
C1 Co1 2.119(7)
C1 H1 0.9800
C2 C3 1.449(11)
C2 Co1 2.029(7)
C2 H2 0.9800
C3 C4 1.440(11)
C3 Co1 2.027(7)
C3 H3 0.9800
C4 C5 1.374(10)
C4 Co1 2.105(7)
C4 H4 0.9800
C5 Co1 2.139(7)
C5 H5 0.9800
C6 O1 1.394(9)
C6 C7 1.494(10)
C6 H6A 0.9700
C6 H6B 0.9700
C7 H7A 0.9600
C7 H7B 0.9600
C7 H7C 0.9600
C8 O2 1.350(8)
C8 C9 1.473(10)
C8 H8A 0.9700
C8 H8B 0.9700
C9 H9A 0.9600
C9 H9B 0.9600
C9 H9C 0.9600
C10 O4 1.443(9)
C10 C11 1.488(11)
C10 H10A 0.9700
C10 H10B 0.9700
C11 H11A 0.9600
C11 H11B 0.9600
C11 H11C 0.9600
C12 O5 1.335(8)
C12 C13 1.473(9)
C12 H12A 0.9700
C12 H12B 0.9700
C13 H13A 0.9600
C13 H13B 0.9600
C13 H13C 0.9600
C14 O7 1.377(8)
C14 C15 1.471(11)
C14 H14A 0.9700
C14 H14B 0.9700
C15 H15A 0.9600
C15 H15B 0.9600
C15 H15C 0.9600
C16 O8 1.410(8)
C16 C17 1.487(9)
C16 H16A 0.9700
C16 H16B 0.9700
C17 H17A 0.9600
C17 H17B 0.9600
C17 H17C 0.9600
C18 C22 1.404(11)
C18 C19 1.406(11)
C18 Co2 2.071(8)
C18 H18 0.9800
C19 C20 1.409(10)
C19 Co2 2.076(7)
C19 H19 0.9800
C20 C21 1.396(10)
C20 Co2 2.112(8)
C20 H20 0.9800
C21 C22 1.427(10)
C21 Co2 2.104(7)
C21 H21 0.9800
C22 Co2 2.032(8)
C22 H22 0.9800
C23 O12 1.390(9)
C23 C24 1.439(11)
C23 H23A 0.9700
C23 H23B 0.9700
C24 H24A 0.9600
C24 H24B 0.9600
C24 H24C 0.9600
C25 O13 1.426(10)
C25 C26 1.461(12)
C25 H25A 0.9700
C25 H25B 0.9700
C26 H26A 0.9600
C26 H26B 0.9600
C26 H26C 0.9600
C27 O15 1.400(10)
C27 C28 1.483(12)
C27 H27A 0.9700
C27 H27B 0.9700
C28 H28A 0.9600
C28 H28B 0.9600
C28 H28C 0.9600
C29 O16 1.421(9)
C29 C30 1.504(10)
C29 H29A 0.9700
C29 H29B 0.9700
C30 H30A 0.9600
C30 H30B 0.9600
C30 H30C 0.9600
C31 O18 1.416(9)
C31 C32 1.471(11)
C31 H31A 0.9700
C31 H31B 0.9700
C32 H32A 0.9600
C32 H32B 0.9600
C32 H32C 0.9600
C33 O19 1.399(9)
C33 C34 1.481(12)
C33 H33A 0.9700
C33 H33B 0.9700
C34 H34A 0.9600
C34 H34B 0.9600
C34 H34C 0.9600
C35 N1 1.260(7)
C35 C36 1.437(8)
C35 H35 0.9300
C36 C37 1.402(9)
C36 C41 1.411(8)
C37 C38 1.411(9)
C37 H37 0.9300
C38 C39 1.400(10)
C38 Cl1 1.711(8)
C39 C40 1.360(9)
C39 H39 0.9300
C40 C41 1.449(8)
C40 H40 0.9300
C41 O10 1.296(7)
C42 N2 1.228(8)
C42 C43 1.524(8)
C42 H42 0.9300
C43 C44 1.390(9)
C43 C48 1.390(8)
C44 C45 1.390(9)
C44 H44 0.9300
C45 C46 1.390(9)
C45 Cl2 1.715(7)
C46 C47 1.390(9)
C46 H46 0.9300
C47 C48 1.390(9)
C47 H47 0.9300
C48 O11 1.308(7)
C49 N1 1.364(7)
C49 C54 1.410(8)
C49 C50 1.422(8)
C50 C51 1.403(8)
C50 H50 0.9300
C51 C52 1.352(8)
C51 H51 0.9300
C52 C53 1.452(8)
C52 C55 1.507(8)
C53 C54 1.388(7)
C53 H53 0.9300
C54 N2 1.435(7)
C55 C60 1.396(8)
C55 C56 1.418(8)
C56 C57 1.375(8)
C56 H56 0.9300
C57 C58 1.361(8)
C57 N4 1.434(7)
C58 N3 1.409(7)
C58 C59 1.449(8)
C59 C60 1.427(7)
C59 H59 0.9300
C60 H60 0.9300
C61 N3 1.308(8)
C61 C62 1.468(8)
C61 H61 0.9300
C62 C63 1.387(8)
C62 C67 1.407(8)
C63 C64 1.347(8)
C63 H63 0.9300
C64 C65 1.388(9)
C64 Cl3 1.758(7)
C65 C66 1.361(8)
C65 H65 0.9300
C66 C67 1.463(8)
C66 H66 0.9300
C67 O21 1.315(7)
C68 N4 1.343(8)
C68 C69 1.464(7)
C68 H68 0.9300
C69 C70 1.3900
C69 C74 1.3900
C70 C71 1.3900
C70 H70 0.9300
C71 C72 1.3900
C71 Cl4 1.747(3)
C72 C73 1.3900
C72 H72 0.9300
C73 C74 1.3900
C73 H73 0.9300
C74 O22 1.320(5)
Co1 P2 2.145(2)
Co1 P3 2.1550(19)
Co1 P1 2.201(2)
Co2 P6 2.055(2)
Co2 P4 2.140(2)
Co2 P5 2.144(2)
Ho1 O10 2.157(4)
Ho1 O9 2.210(4)
Ho1 O11 2.217(4)
Ho1 O3 2.270(4)
Ho1 O6 2.315(4)
Ho1 N2 2.481(5)
Ho1 N1 2.507(5)
Ho2 O21 2.143(4)
Ho2 O22 2.198(4)
Ho2 O20 2.257(4)
Ho2 O14 2.266(5)
Ho2 O17 2.272(5)
Ho2 N4 2.446(5)
Ho2 N3 2.497(5)
O1 P1 1.584(5)
O2 P1 1.581(5)
O3 P1 1.502(5)
O4 P2 1.598(5)
O5 P2 1.619(5)
O6 P2 1.501(5)
O7 P3 1.596(5)
O8 P3 1.590(4)
O9 P3 1.554(4)
O12 P4 1.621(5)
O13 P4 1.610(6)
O14 P4 1.499(5)
O15 P5 1.596(6)
O16 P5 1.590(5)
O17 P5 1.524(5)
O18 P6 1.602(5)
O19 P6 1.618(6)
O20 P6 1.515(5)

loop_
_platon_squeeze_void_nr
_platon_squeeze_void_average_x
_platon_squeeze_void_average_y
_platon_squeeze_void_average_z
_platon_squeeze_void_volume
_platon_squeeze_void_count_electrons
_platon_squeeze_void_content
1 0.000 0.500 0.000 1188 93 ' '
2 0.449 0.806 0.948 29 1 ' '
3 0.551 0.194 0.052 29 1 ' '
